data_4070693
loop_
_publ_author_name
'Petrovic, Dejan'
'Hrib, Cristian G.'
'Randoll, S\"oren'
'Jones, Peter G.'
'Tamm, Matthias'

_publ_section_title
;
 Synthesis and Reactivity of 16-Electron Cycloheptatrienyl-Molybdenum(0)
 Complexes with Bis(imidazolin-2-imine) Ligands
;
_journal_issue 4
_journal_name_full Organometallics
_journal_page_first 778
_journal_paper_doi 10.1021/om700953u
_journal_volume 27
_journal_year 2008
_chemical_formula_sum 'C25 H38 B F4 Mo N7'
_chemical_formula_weight 619.37
_chemical_name_systematic
; 
 ? 
;
_space_group_IT_number 14
_symmetry_cell_setting monoclinic
_symmetry_space_group_name_Hall '-P 2ybc'
_symmetry_space_group_name_H-M 'P 1 21/c 1'
_atom_sites_solution_hydrogens geom
_atom_sites_solution_primary direct
_atom_sites_solution_secondary difmap
_audit_creation_method SHELXL-97
_cell_angle_alpha 90.00
_cell_angle_beta 98.753(4)
_cell_angle_gamma 90.00
_cell_formula_units_Z 4
_cell_length_a 14.507(3)
_cell_length_b 8.2464(16)
_cell_length_c 23.934(4)
_cell_measurement_reflns_used 9636
_cell_measurement_temperature 133(2)
_cell_measurement_theta_max 28
_cell_measurement_theta_min 2
_cell_volume 2829.9(9)
_computing_cell_refinement 'Bruker SAINT'
_computing_data_collection 'Bruker SMART'
_computing_data_reduction 'Bruker SAINT'
_computing_molecular_graphics 'Siemens XP'
_computing_publication_material SHELXL-97
_computing_structure_refinement 'SHELXL-97 (Sheldrick, 1997)'
_computing_structure_solution 'SHELXS-97 (Sheldrick, 1990)'
_diffrn_ambient_temperature 133(2)
_diffrn_detector_area_resol_mean 8.192
_diffrn_measured_fraction_theta_full 0.995
_diffrn_measured_fraction_theta_max 0.995
_diffrn_measurement_device_type 'Bruker SMART 1000 CCD'
_diffrn_measurement_method '\w- and \f-scans'
_diffrn_radiation_monochromator graphite
_diffrn_radiation_source 'fine-focus sealed tube'
_diffrn_radiation_type MoK\a
_diffrn_radiation_wavelength 0.71073
_diffrn_reflns_av_R_equivalents 0.0921
_diffrn_reflns_av_sigmaI/netI 0.0598
_diffrn_reflns_limit_h_max 19
_diffrn_reflns_limit_h_min -19
_diffrn_reflns_limit_k_max 10
_diffrn_reflns_limit_k_min -10
_diffrn_reflns_limit_l_max 31
_diffrn_reflns_limit_l_min -31
_diffrn_reflns_number 50035
_diffrn_reflns_theta_full 28.00
_diffrn_reflns_theta_max 28.28
_diffrn_reflns_theta_min 1.42
_diffrn_standards_decay_% 0
_exptl_absorpt_coefficient_mu 0.517
_exptl_absorpt_correction_T_max 0.9264
_exptl_absorpt_correction_T_min 0.8859
_exptl_absorpt_correction_type multi-scan
_exptl_absorpt_process_details SADABS
_exptl_crystal_colour green
_exptl_crystal_density_diffrn 1.454
_exptl_crystal_density_method 'not measured'
_exptl_crystal_description prism
_exptl_crystal_F_000 1280
_exptl_crystal_size_max 0.24
_exptl_crystal_size_mid 0.19
_exptl_crystal_size_min 0.15
_refine_diff_density_max 0.910
_refine_diff_density_min -0.587
_refine_diff_density_rms 0.105
_refine_ls_extinction_method none
_refine_ls_goodness_of_fit_ref 1.011
_refine_ls_hydrogen_treatment 'rigid methyls, others riding'
_refine_ls_matrix_type full
_refine_ls_number_parameters 351
_refine_ls_number_reflns 6981
_refine_ls_number_restraints 35
_refine_ls_restrained_S_all 1.009
_refine_ls_R_factor_all 0.0898
_refine_ls_R_factor_gt 0.0404
_refine_ls_shift/su_max 0.001
_refine_ls_shift/su_mean 0.000
_refine_ls_structure_factor_coef Fsqd
_refine_ls_weighting_details 'calc w=1/[\s^2^(Fo^2^)+(0.0407P)^2^+6.9868P] where P=(Fo^2^+2Fc^2^)/3'
_refine_ls_weighting_scheme calc
_refine_ls_wR_factor_gt 0.0882
_refine_ls_wR_factor_ref 0.1140
_reflns_number_gt 4332
_reflns_number_total 6981
_reflns_threshold_expression >2sigma(I)
_cod_data_source_file om700953u-file002.cif
_cod_data_source_block yu72
_cod_original_sg_symbol_H-M 'P 21/c'
_cod_database_code 4070693

loop_
_symmetry_equiv_pos_as_xyz
'x, y, z'
'-x, y+1/2, -z+1/2'
'-x, -y, -z'
'x, -y-1/2, z-1/2'

loop_
_atom_site_label
_atom_site_type_symbol
_atom_site_fract_x
_atom_site_fract_y
_atom_site_fract_z
_atom_site_U_iso_or_equiv
_atom_site_adp_type
_atom_site_occupancy
_atom_site_symmetry_multiplicity
_atom_site_calc_flag
_atom_site_refinement_flags
_atom_site_disorder_assembly
_atom_site_disorder_group
Mo Mo 0.162100(18) 0.75508(4) 0.314312(11) 0.01392(8) Uani 1 1 d . A .
N3 N 0.02092(19) 0.6366(4) 0.42906(11) 0.0171(6) Uani 1 1 d . . .
N4 N 0.14580(18) 0.7473(4) 0.47473(11) 0.0178(5) Uani 1 1 d . . .
N5 N 0.30416(18) 0.5210(3) 0.21686(12) 0.0155(6) Uani 1 1 d . . .
N6 N 0.40144(19) 0.6719(4) 0.27133(12) 0.0172(6) Uani 1 1 d . . .
N1 N 0.1605(2) 0.6143(4) 0.38604(12) 0.0199(6) Uani 1 1 d DU . .
C1 C 0.2423(6) 0.5065(11) 0.4027(3) 0.022(2) Uiso 0.522(16) 1 d PDU A 1
H1A H 0.2261 0.4152 0.4262 0.026 Uiso 0.522(16) 1 calc PR A 1
H1B H 0.2951 0.5675 0.4240 0.026 Uiso 0.522(16) 1 calc PR A 1
C2 C 0.2670(7) 0.4443(10) 0.3452(3) 0.022(2) Uiso 0.522(16) 1 d PDU A 1
H2A H 0.3299 0.3949 0.3507 0.027 Uiso 0.522(16) 1 calc PR A 1
H2B H 0.2212 0.3621 0.3286 0.027 Uiso 0.522(16) 1 calc PR A 1
N2 N 0.26421(19) 0.5841(4) 0.30907(12) 0.0182(6) Uani 1 1 d DU . .
C1' C 0.2151(6) 0.4646(11) 0.3920(4) 0.019(2) Uiso 0.478(16) 1 d PDU A 2
H1C H 0.1752 0.3717 0.3776 0.023 Uiso 0.478(16) 1 calc PR A 2
H1D H 0.2393 0.4449 0.4324 0.023 Uiso 0.478(16) 1 calc PR A 2
C2' C 0.2947(6) 0.4805(11) 0.3591(4) 0.019(2) Uiso 0.478(16) 1 d PDU A 2
H2C H 0.3491 0.5300 0.3830 0.023 Uiso 0.478(16) 1 calc PR A 2
H2D H 0.3132 0.3721 0.3468 0.023 Uiso 0.478(16) 1 calc PR A 2
C3 C 0.1130(2) 0.6613(4) 0.42799(14) 0.0165(7) Uani 1 1 d . A .
C4 C -0.0043(2) 0.7084(4) 0.47758(14) 0.0193(8) Uani 1 1 d . . .
C5 C 0.0734(2) 0.7768(4) 0.50601(14) 0.0197(8) Uani 1 1 d . . .
C6 C -0.1012(3) 0.6983(5) 0.49044(17) 0.0282(9) Uani 1 1 d . . .
H6A H -0.1047 0.7525 0.5265 0.034 Uiso 1 1 calc R . .
H6B H -0.1190 0.5842 0.4930 0.034 Uiso 1 1 calc R . .
H6C H -0.1439 0.7514 0.4603 0.034 Uiso 1 1 calc R . .
C7 C 0.0890(3) 0.8664(5) 0.56070(15) 0.0260(8) Uani 1 1 d . . .
H7A H 0.0310 0.8679 0.5771 0.031 Uiso 1 1 calc R . .
H7B H 0.1081 0.9779 0.5542 0.031 Uiso 1 1 calc R . .
H7C H 0.1379 0.8123 0.5868 0.031 Uiso 1 1 calc R . .
C8 C -0.0401(3) 0.5465(5) 0.38607(15) 0.0266(8) Uani 1 1 d . . .
H8A H -0.0903 0.6177 0.3683 0.032 Uiso 1 1 calc R . .
H8B H -0.0671 0.4541 0.4036 0.032 Uiso 1 1 calc R . .
H8C H -0.0041 0.5071 0.3574 0.032 Uiso 1 1 calc R . .
C9 C 0.2395(3) 0.8150(5) 0.48562(16) 0.0277(9) Uani 1 1 d . . .
H9A H 0.2796 0.7444 0.5119 0.033 Uiso 1 1 calc R . .
H9B H 0.2372 0.9232 0.5023 0.033 Uiso 1 1 calc R . .
H9C H 0.2649 0.8229 0.4500 0.033 Uiso 1 1 calc R . .
C10 C 0.3207(2) 0.5892(4) 0.26851(14) 0.0164(7) Uani 1 1 d . A .
C11 C 0.3742(2) 0.5652(4) 0.18569(14) 0.0166(7) Uani 1 1 d . . .
C12 C 0.4351(2) 0.6579(4) 0.21974(14) 0.0171(7) Uani 1 1 d . . .
C13 C 0.3713(3) 0.5164(5) 0.12549(14) 0.0250(8) Uani 1 1 d . . .
H13A H 0.3201 0.5732 0.1020 0.030 Uiso 1 1 calc R . .
H13B H 0.3613 0.3991 0.1219 0.030 Uiso 1 1 calc R . .
H13C H 0.4305 0.5448 0.1130 0.030 Uiso 1 1 calc R . .
C14 C 0.5232(2) 0.7397(5) 0.20961(16) 0.0268(8) Uani 1 1 d . . .
H14A H 0.5388 0.7054 0.1730 0.032 Uiso 1 1 calc R . .
H14B H 0.5741 0.7097 0.2396 0.032 Uiso 1 1 calc R . .
H14C H 0.5145 0.8576 0.2096 0.032 Uiso 1 1 calc R . .
C15 C 0.2241(2) 0.4177(5) 0.19754(16) 0.0258(8) Uani 1 1 d . . .
H15A H 0.1820 0.4172 0.2259 0.031 Uiso 1 1 calc R . .
H15B H 0.2456 0.3070 0.1920 0.031 Uiso 1 1 calc R . .
H15C H 0.1910 0.4595 0.1617 0.031 Uiso 1 1 calc R . .
C16 C 0.4432(2) 0.7661(5) 0.31994(15) 0.0266(8) Uani 1 1 d . . .
H16A H 0.3952 0.7948 0.3429 0.032 Uiso 1 1 calc R . .
H16B H 0.4707 0.8653 0.3070 0.032 Uiso 1 1 calc R . .
H16C H 0.4920 0.7018 0.3427 0.032 Uiso 1 1 calc R . .
C17 C 0.2159(3) 0.9690(5) 0.26829(19) 0.0317(10) Uani 1 1 d . . .
H17 H 0.2739 1.0053 0.2591 0.038 Uiso 1 1 calc R A .
C18 C 0.1959(3) 1.0183(5) 0.32149(19) 0.0327(9) Uani 1 1 d . A .
H18 H 0.2448 1.0732 0.3450 0.039 Uiso 1 1 calc R . .
C19 C 0.1123(3) 0.9965(5) 0.34458(17) 0.0310(9) Uani 1 1 d . . .
H19 H 0.1102 1.0470 0.3800 0.037 Uiso 1 1 calc R A .
C20 C 0.0328(3) 0.9099(5) 0.32161(16) 0.0267(9) Uani 1 1 d . A .
H20 H -0.0175 0.9134 0.3428 0.032 Uiso 1 1 calc R . .
C21 C 0.0166(3) 0.8183(5) 0.27154(16) 0.0266(8) Uani 1 1 d . . .
H21 H -0.0406 0.7604 0.2650 0.032 Uiso 1 1 calc R A .
C22 C 0.0753(3) 0.8014(5) 0.22939(16) 0.0281(9) Uani 1 1 d . A .
H22 H 0.0527 0.7318 0.1987 0.034 Uiso 1 1 calc R . .
C23 C 0.1622(3) 0.8739(5) 0.22707(16) 0.0295(9) Uani 1 1 d . A .
H23 H 0.1878 0.8562 0.1933 0.035 Uiso 1 1 calc R . .
C24 C 0.5243(4) 0.7218(7) 0.4990(3) 0.0630(17) Uani 1 1 d . . .
H24A H 0.4903 0.6472 0.5204 0.076 Uiso 1 1 calc R . .
H24B H 0.5714 0.6614 0.4822 0.076 Uiso 1 1 calc R . .
H24C H 0.4805 0.7732 0.4690 0.076 Uiso 1 1 calc R . .
C25 C 0.5695(3) 0.8452(7) 0.5366(2) 0.0435(12) Uani 1 1 d . . .
N7 N 0.6028(3) 0.9424(7) 0.5660(2) 0.0656(14) Uani 1 1 d . . .
B B 0.3303(3) 0.4969(6) 0.6106(2) 0.0315(11) Uani 1 1 d . . .
F1 F 0.3539(2) 0.4515(5) 0.66667(12) 0.0663(10) Uani 1 1 d . . .
F2 F 0.3049(2) 0.3619(4) 0.57823(17) 0.0770(11) Uani 1 1 d . . .
F3 F 0.40867(18) 0.5649(4) 0.59330(13) 0.0553(8) Uani 1 1 d . . .
F4 F 0.25868(18) 0.6087(3) 0.60505(11) 0.0450(7) Uani 1 1 d . . .

loop_
_atom_site_aniso_label
_atom_site_aniso_U_11
_atom_site_aniso_U_22
_atom_site_aniso_U_33
_atom_site_aniso_U_23
_atom_site_aniso_U_13
_atom_site_aniso_U_12
Mo 0.01319(13) 0.01613(14) 0.01347(13) 0.00213(14) 0.00531(9) 0.00220(13)
N3 0.0171(14) 0.0209(16) 0.0141(13) 0.0014(11) 0.0054(11) -0.0015(12)
N4 0.0164(12) 0.0227(15) 0.0149(12) 0.0021(14) 0.0049(10) -0.0018(14)
N5 0.0143(13) 0.0142(15) 0.0196(14) -0.0011(11) 0.0080(11) -0.0014(11)
N6 0.0148(14) 0.0183(16) 0.0204(15) -0.0016(12) 0.0085(11) 0.0001(12)
N1 0.0227(15) 0.0233(17) 0.0159(14) 0.0039(12) 0.0101(12) 0.0072(13)
N2 0.0185(14) 0.0218(16) 0.0169(14) 0.0055(12) 0.0107(11) 0.0065(12)
C3 0.0158(16) 0.0187(19) 0.0162(16) 0.0059(14) 0.0062(13) 0.0031(13)
C4 0.0192(17) 0.021(2) 0.0198(17) 0.0026(13) 0.0100(14) 0.0020(13)
C5 0.0250(17) 0.018(2) 0.0175(16) 0.0033(13) 0.0090(13) 0.0028(14)
C6 0.0218(19) 0.034(2) 0.032(2) 0.0069(17) 0.0150(16) 0.0037(16)
C7 0.037(2) 0.023(2) 0.0194(18) -0.0032(15) 0.0071(16) -0.0002(17)
C8 0.028(2) 0.032(2) 0.0200(18) 0.0008(16) 0.0016(15) -0.0078(17)
C9 0.0216(19) 0.039(2) 0.0229(19) 0.0029(17) 0.0036(15) -0.0101(16)
C10 0.0149(16) 0.0165(18) 0.0185(16) 0.0005(13) 0.0051(13) 0.0025(13)
C11 0.0148(15) 0.0202(19) 0.0167(16) 0.0037(13) 0.0084(13) 0.0014(14)
C12 0.0155(16) 0.0186(19) 0.0182(17) 0.0027(14) 0.0063(13) 0.0026(13)
C13 0.0257(19) 0.035(2) 0.0153(17) -0.0027(16) 0.0063(15) 0.0052(17)
C14 0.0195(16) 0.031(2) 0.0320(19) 0.0016(19) 0.0116(14) -0.0054(18)
C15 0.0193(18) 0.028(2) 0.030(2) -0.0069(17) 0.0042(15) -0.0061(15)
C16 0.0250(17) 0.032(2) 0.0231(17) -0.0096(18) 0.0042(14) -0.0038(18)
C17 0.0230(19) 0.026(2) 0.049(3) 0.0176(19) 0.0141(18) 0.0000(16)
C18 0.030(2) 0.020(2) 0.044(2) 0.0048(18) -0.0041(18) -0.0043(17)
C19 0.042(2) 0.021(2) 0.031(2) -0.0018(17) 0.0084(18) 0.0124(18)
C20 0.0229(19) 0.029(2) 0.030(2) 0.0105(17) 0.0103(16) 0.0151(16)
C21 0.0199(18) 0.030(2) 0.029(2) 0.0089(17) 0.0018(15) 0.0022(16)
C22 0.031(2) 0.032(2) 0.0194(18) 0.0040(15) -0.0017(16) 0.0050(16)
C23 0.035(2) 0.033(2) 0.0225(19) 0.0134(17) 0.0109(17) 0.0091(18)
C24 0.081(4) 0.049(4) 0.070(4) -0.013(3) 0.044(3) -0.013(3)
C25 0.035(3) 0.055(3) 0.044(3) 0.007(2) 0.014(2) 0.000(2)
N7 0.048(3) 0.092(4) 0.057(3) -0.002(3) 0.008(2) -0.022(3)
B 0.029(2) 0.028(3) 0.039(3) 0.002(2) 0.010(2) 0.003(2)
F1 0.0550(18) 0.096(3) 0.0505(18) 0.0307(18) 0.0175(14) 0.0271(18)
F2 0.0534(19) 0.056(2) 0.116(3) -0.033(2) -0.0058(19) -0.0001(16)
F3 0.0406(15) 0.067(2) 0.0655(19) -0.0060(16) 0.0317(14) -0.0117(14)
F4 0.0432(15) 0.0463(17) 0.0501(16) 0.0179(13) 0.0218(12) 0.0185(13)

loop_
_atom_type_symbol
_atom_type_description
_atom_type_scat_dispersion_real
_atom_type_scat_dispersion_imag
_atom_type_scat_source
C C 0.0033 0.0016 'International Tables Vol C Tables 4.2.6.8 and 6.1.1.4'
H H 0.0000 0.0000 'International Tables Vol C Tables 4.2.6.8 and 6.1.1.4'
B B 0.0013 0.0007 'International Tables Vol C Tables 4.2.6.8 and 6.1.1.4'
N N 0.0061 0.0033 'International Tables Vol C Tables 4.2.6.8 and 6.1.1.4'
F F 0.0171 0.0103 'International Tables Vol C Tables 4.2.6.8 and 6.1.1.4'
Mo Mo -1.6832 0.6857 'International Tables Vol C Tables 4.2.6.8 and 6.1.1.4'

loop_
_geom_angle_atom_site_label_1
_geom_angle_atom_site_label_2
_geom_angle_atom_site_label_3
_geom_angle
N2 Mo N1 76.51(11)
N2 Mo C18 121.27(14)
N1 Mo C18 120.77(14)
N2 Mo C22 111.62(13)
N1 Mo C22 139.93(14)
C18 Mo C22 89.48(15)
N2 Mo C21 139.39(14)
N1 Mo C21 112.09(13)
C18 Mo C21 89.42(15)
C22 Mo C21 36.71(14)
N2 Mo C19 152.10(14)
N1 Mo C19 100.48(13)
C18 Mo C19 36.74(15)
C22 Mo C19 88.75(15)
C21 Mo C19 67.84(15)
N2 Mo C17 101.39(13)
N1 Mo C17 151.69(15)
C18 Mo C17 36.40(16)
C22 Mo C17 67.58(15)
C21 Mo C17 88.14(14)
C19 Mo C17 67.99(16)
N2 Mo C20 170.62(13)
N1 Mo C20 97.79(12)
C18 Mo C20 68.02(15)
C22 Mo C20 67.92(14)
C21 Mo C20 35.91(14)
C19 Mo C20 35.59(15)
C17 Mo C20 87.17(14)
N2 Mo C23 97.80(12)
N1 Mo C23 171.10(14)
C18 Mo C23 67.99(16)
C22 Mo C23 35.83(14)
C21 Mo C23 67.75(14)
C19 Mo C23 87.74(15)
C17 Mo C23 35.55(15)
C20 Mo C23 86.90(13)
C3 N3 C4 109.5(3)
C3 N3 C8 124.0(3)
C4 N3 C8 126.5(3)
C3 N4 C5 109.6(3)
C3 N4 C9 123.5(3)
C5 N4 C9 126.4(3)
C10 N5 C11 109.8(3)
C10 N5 C15 123.9(3)
C11 N5 C15 126.3(3)
C10 N6 C12 109.3(3)
C10 N6 C16 124.3(3)
C12 N6 C16 126.3(3)
C3 N1 C1' 119.8(4)
C3 N1 C1 116.5(3)
C1' N1 C1 21.7(4)
C3 N1 Mo 121.5(2)
C1' N1 Mo 118.6(3)
C1 N1 Mo 116.5(3)
N1 C1 C2 104.0(6)
N2 C2 C1 106.1(6)
C10 N2 C2 119.2(4)
C10 N2 C2' 117.0(4)
C2 N2 C2' 22.2(4)
C10 N2 Mo 122.5(2)
C2 N2 Mo 117.8(3)
C2' N2 Mo 118.3(3)
N1 C1' C2' 108.9(6)
N2 C2' C1' 108.4(6)
N4 C3 N3 106.7(3)
N4 C3 N1 127.5(3)
N3 C3 N1 125.7(3)
C5 C4 N3 107.0(3)
C5 C4 C6 131.6(3)
N3 C4 C6 121.5(3)
C4 C5 N4 107.1(3)
C4 C5 C7 130.9(3)
N4 C5 C7 122.0(3)
N5 C10 N6 106.8(3)
N5 C10 N2 126.8(3)
N6 C10 N2 126.3(3)
C12 C11 N5 106.8(3)
C12 C11 C13 131.2(3)
N5 C11 C13 122.0(3)
C11 C12 N6 107.2(3)
C11 C12 C14 131.0(3)
N6 C12 C14 121.8(3)
C23 C17 C18 129.0(4)
C23 C17 Mo 73.3(2)
C18 C17 Mo 69.7(2)
C17 C18 C19 128.4(4)
C17 C18 Mo 73.9(2)
C19 C18 Mo 73.4(2)
C20 C19 C18 128.0(4)
C20 C19 Mo 73.2(2)
C18 C19 Mo 69.8(2)
C19 C20 C21 129.1(4)
C19 C20 Mo 71.2(2)
C21 C20 Mo 70.6(2)
C20 C21 C22 128.1(4)
C20 C21 Mo 73.5(2)
C22 C21 Mo 71.4(2)
C23 C22 C21 128.6(4)
C23 C22 Mo 74.1(2)
C21 C22 Mo 71.9(2)
C17 C23 C22 128.1(4)
C17 C23 Mo 71.2(2)
C22 C23 Mo 70.1(2)
N7 C25 C24 178.4(6)
F2 B F4 110.7(4)
F2 B F3 108.8(4)
F4 B F3 109.9(4)
F2 B F1 109.4(4)
F4 B F1 110.1(4)
F3 B F1 107.8(4)

loop_
_geom_bond_atom_site_label_1
_geom_bond_atom_site_label_2
_geom_bond_distance
Mo N2 2.063(3)
Mo N1 2.076(3)
Mo C18 2.226(4)
Mo C22 2.255(4)
Mo C21 2.262(4)
Mo C19 2.273(4)
Mo C17 2.279(4)
Mo C20 2.298(4)
Mo C23 2.307(4)
N3 C3 1.355(4)
N3 C4 1.401(4)
N3 C8 1.455(4)
N4 C3 1.349(4)
N4 C5 1.401(4)
N4 C9 1.456(4)
N5 C10 1.346(4)
N5 C11 1.397(4)
N5 C15 1.457(4)
N6 C10 1.348(4)
N6 C12 1.400(4)
N6 C16 1.453(4)
N1 C3 1.357(4)
N1 C1' 1.462(8)
N1 C1 1.488(7)
C1 C2 1.559(9)
C2 N2 1.438(7)
N2 C10 1.363(4)
N2 C2' 1.482(8)
C1' C2' 1.500(9)
C4 C5 1.348(5)
C4 C6 1.487(5)
C5 C7 1.490(5)
C11 C12 1.345(5)
C11 C13 1.490(5)
C12 C14 1.498(5)
C17 C23 1.400(6)
C17 C18 1.408(6)
C18 C19 1.419(6)
C19 C20 1.397(6)
C20 C21 1.406(6)
C21 C22 1.422(5)
C22 C23 1.404(6)
C24 C25 1.448(8)
C25 N7 1.125(7)
B F2 1.374(6)
B F4 1.381(5)
B F3 1.385(5)
B F1 1.386(6)

loop_
_geom_torsion_atom_site_label_1
_geom_torsion_atom_site_label_2
_geom_torsion_atom_site_label_3
_geom_torsion_atom_site_label_4
_geom_torsion
N2 Mo N1 C3 168.4(3)
C18 Mo N1 C3 49.9(3)
C22 Mo N1 C3 -83.9(3)
C21 Mo N1 C3 -53.4(3)
C19 Mo N1 C3 16.8(3)
C17 Mo N1 C3 79.4(4)
C20 Mo N1 C3 -19.1(3)
C23 Mo N1 C3 -140.6(8)
N2 Mo N1 C1' -9.1(5)
C18 Mo N1 C1' -127.6(5)
C22 Mo N1 C1' 98.6(6)
C21 Mo N1 C1' 129.1(5)
C19 Mo N1 C1' -160.7(5)
C17 Mo N1 C1' -98.1(6)
C20 Mo N1 C1' 163.3(5)
C23 Mo N1 C1' 41.9(10)
N2 Mo N1 C1 15.4(5)
C18 Mo N1 C1 -103.2(5)
C22 Mo N1 C1 123.0(5)
C21 Mo N1 C1 153.5(5)
C19 Mo N1 C1 -136.3(5)
C17 Mo N1 C1 -73.7(6)
C20 Mo N1 C1 -172.2(5)
C23 Mo N1 C1 66.4(10)
C3 N1 C1 C2 167.8(6)
C1' N1 C1 C2 63.4(11)
Mo N1 C1 C2 -37.8(9)
N1 C1 C2 N2 45.3(10)
C1 C2 N2 C10 150.0(6)
C1 C2 N2 C2' 59.5(11)
C1 C2 N2 Mo -37.8(10)
N1 Mo N2 C10 -174.0(3)
C18 Mo N2 C10 -56.0(3)
C22 Mo N2 C10 47.3(3)
C21 Mo N2 C10 77.7(3)
C19 Mo N2 C10 -87.0(4)
C17 Mo N2 C10 -22.9(3)
C20 Mo N2 C10 132.6(7)
C23 Mo N2 C10 13.0(3)
N1 Mo N2 C2 14.1(5)
C18 Mo N2 C2 132.1(5)
C22 Mo N2 C2 -124.6(5)
C21 Mo N2 C2 -94.2(5)
C19 Mo N2 C2 101.1(6)
C17 Mo N2 C2 165.2(5)
C20 Mo N2 C2 -39.3(10)
C23 Mo N2 C2 -158.9(5)
N1 Mo N2 C2' -11.1(5)
C18 Mo N2 C2' 106.9(5)
C22 Mo N2 C2' -149.8(5)
C21 Mo N2 C2' -119.5(5)
C19 Mo N2 C2' 75.8(6)
C17 Mo N2 C2' 139.9(5)
C20 Mo N2 C2' -64.5(10)
C23 Mo N2 C2' 175.8(5)
C3 N1 C1' C2' -151.4(7)
C1 N1 C1' C2' -64.1(11)
Mo N1 C1' C2' 26.1(11)
C10 N2 C2' C1' -168.5(7)
C2 N2 C2' C1' -66.9(11)
Mo N2 C2' C1' 27.7(11)
N1 C1' C2' N2 -32.3(12)
C5 N4 C3 N3 0.3(4)
C9 N4 C3 N3 -172.4(3)
C5 N4 C3 N1 177.3(3)
C9 N4 C3 N1 4.6(6)
C4 N3 C3 N4 -0.1(4)
C8 N3 C3 N4 -179.3(3)
C4 N3 C3 N1 -177.2(3)
C8 N3 C3 N1 3.6(6)
C1' N1 C3 N4 85.2(7)
C1 N1 C3 N4 60.8(7)
Mo N1 C3 N4 -92.3(4)
C1' N1 C3 N3 -98.3(6)
C1 N1 C3 N3 -122.7(6)
Mo N1 C3 N3 84.2(4)
C3 N3 C4 C5 -0.1(4)
C8 N3 C4 C5 179.1(3)
C3 N3 C4 C6 -179.0(3)
C8 N3 C4 C6 0.2(5)
N3 C4 C5 N4 0.3(4)
C6 C4 C5 N4 179.0(4)
N3 C4 C5 C7 -178.6(4)
C6 C4 C5 C7 0.1(7)
C3 N4 C5 C4 -0.3(4)
C9 N4 C5 C4 172.1(3)
C3 N4 C5 C7 178.7(3)
C9 N4 C5 C7 -8.9(6)
C11 N5 C10 N6 -1.8(4)
C15 N5 C10 N6 178.5(3)
C11 N5 C10 N2 174.6(3)
C15 N5 C10 N2 -5.1(6)
C12 N6 C10 N5 1.3(4)
C16 N6 C10 N5 178.7(3)
C12 N6 C10 N2 -175.1(3)
C16 N6 C10 N2 2.2(6)
C2 N2 C10 N5 82.6(6)
C2' N2 C10 N5 107.8(6)
Mo N2 C10 N5 -89.2(4)
C2 N2 C10 N6 -101.6(6)
C2' N2 C10 N6 -76.5(6)
Mo N2 C10 N6 86.6(4)
C10 N5 C11 C12 1.6(4)
C15 N5 C11 C12 -178.7(3)
C10 N5 C11 C13 -176.0(3)
C15 N5 C11 C13 3.7(5)
N5 C11 C12 N6 -0.8(4)
C13 C11 C12 N6 176.6(4)
N5 C11 C12 C14 -179.9(4)
C13 C11 C12 C14 -2.5(7)
C10 N6 C12 C11 -0.3(4)
C16 N6 C12 C11 -177.6(3)
C10 N6 C12 C14 178.9(3)
C16 N6 C12 C14 1.6(5)
N2 Mo C17 C23 87.5(2)
N1 Mo C17 C23 170.2(2)
C18 Mo C17 C23 -144.3(4)
C22 Mo C17 C23 -21.4(2)
C21 Mo C17 C23 -52.7(2)
C19 Mo C17 C23 -119.5(3)
C20 Mo C17 C23 -88.6(2)
N2 Mo C17 C18 -128.2(2)
N1 Mo C17 C18 -45.6(4)
C22 Mo C17 C18 122.9(3)
C21 Mo C17 C18 91.6(2)
C19 Mo C17 C18 24.8(2)
C20 Mo C17 C18 55.6(2)
C23 Mo C17 C18 144.3(4)
C23 C17 C18 C19 -6.5(7)
Mo C17 C18 C19 -52.5(4)
C23 C17 C18 Mo 46.1(4)
N2 Mo C18 C17 64.3(3)
N1 Mo C18 C17 156.8(2)
C22 Mo C18 C17 -50.9(2)
C21 Mo C18 C17 -87.6(2)
C19 Mo C18 C17 -139.5(4)
C20 Mo C18 C17 -117.2(3)
C23 Mo C18 C17 -21.5(2)
N2 Mo C18 C19 -156.2(2)
N1 Mo C18 C19 -63.7(3)
C22 Mo C18 C19 88.6(3)
C21 Mo C18 C19 51.9(2)
C17 Mo C18 C19 139.5(4)
C20 Mo C18 C19 22.3(2)
C23 Mo C18 C19 118.1(3)
C17 C18 C19 C20 5.4(7)
Mo C18 C19 C20 -47.3(4)
C17 C18 C19 Mo 52.7(4)
N2 Mo C19 C20 -169.7(2)
N1 Mo C19 C20 -88.8(2)
C18 Mo C19 C20 142.8(4)
C22 Mo C19 C20 52.0(2)
C21 Mo C19 C20 21.0(2)
C17 Mo C19 C20 118.3(3)
C23 Mo C19 C20 87.8(2)
N2 Mo C19 C18 47.5(4)
N1 Mo C19 C18 128.5(2)
C22 Mo C19 C18 -90.8(3)
C21 Mo C19 C18 -121.8(3)
C17 Mo C19 C18 -24.5(2)
C20 Mo C19 C18 -142.8(4)
C23 Mo C19 C18 -55.0(3)
C18 C19 C20 C21 2.7(7)
Mo C19 C20 C21 -43.4(4)
C18 C19 C20 Mo 46.1(4)
N2 Mo C20 C19 149.1(7)
N1 Mo C20 C19 97.1(2)
C18 Mo C20 C19 -23.0(2)
C22 Mo C20 C19 -121.8(3)
C21 Mo C20 C19 -145.6(4)
C17 Mo C20 C19 -54.8(3)
C23 Mo C20 C19 -90.4(2)
N2 Mo C20 C21 -65.3(8)
N1 Mo C20 C21 -117.3(2)
C18 Mo C20 C21 122.6(3)
C22 Mo C20 C21 23.8(2)
C19 Mo C20 C21 145.6(4)
C17 Mo C20 C21 90.7(3)
C23 Mo C20 C21 55.1(2)
C19 C20 C21 C22 -5.4(7)
Mo C20 C21 C22 -48.9(4)
C19 C20 C21 Mo 43.6(4)
N2 Mo C21 C20 166.8(2)
N1 Mo C21 C20 71.9(3)
C18 Mo C21 C20 -51.4(2)
C22 Mo C21 C20 -141.3(4)
C19 Mo C21 C20 -20.8(2)
C17 Mo C21 C20 -87.7(3)
C23 Mo C21 C20 -117.7(3)
N2 Mo C21 C22 -51.9(3)
N1 Mo C21 C22 -146.9(2)
C18 Mo C21 C22 89.9(3)
C19 Mo C21 C22 120.5(3)
C17 Mo C21 C22 53.5(3)
C20 Mo C21 C22 141.3(4)
C23 Mo C21 C22 23.5(2)
C20 C21 C22 C23 -1.3(7)
Mo C21 C22 C23 -51.0(4)
C20 C21 C22 Mo 49.7(4)
N2 Mo C22 C23 -72.6(3)
N1 Mo C22 C23 -167.2(2)
C18 Mo C22 C23 51.1(3)
C21 Mo C22 C23 140.9(4)
C19 Mo C22 C23 87.9(3)
C17 Mo C22 C23 21.2(2)
C20 Mo C22 C23 117.5(3)
N2 Mo C22 C21 146.6(2)
N1 Mo C22 C21 51.9(3)
C18 Mo C22 C21 -89.7(3)
C19 Mo C22 C21 -53.0(3)
C17 Mo C22 C21 -119.6(3)
C20 Mo C22 C21 -23.3(2)
C23 Mo C22 C21 -140.9(4)
C18 C17 C23 C22 -1.4(7)
Mo C17 C23 C22 43.5(4)
C18 C17 C23 Mo -44.9(4)
C21 C22 C23 C17 6.3(7)
Mo C22 C23 C17 -43.8(4)
C21 C22 C23 Mo 50.2(4)
N2 Mo C23 C17 -98.7(2)
N1 Mo C23 C17 -148.4(8)
C18 Mo C23 C17 22.0(2)
C22 Mo C23 C17 144.8(4)
C21 Mo C23 C17 120.8(3)
C19 Mo C23 C17 53.8(2)
C20 Mo C23 C17 89.5(2)
N2 Mo C23 C22 116.5(2)
N1 Mo C23 C22 66.7(9)
C18 Mo C23 C22 -122.9(3)
C21 Mo C23 C22 -24.1(2)
C19 Mo C23 C22 -91.0(3)
C17 Mo C23 C22 -144.8(4)
C20 Mo C23 C22 -55.4(3)
